data_1100793
loop_
_publ_author_name
'Tomlinson, Susan'
'Zheng, Chong'
'Hosmane, Narayan S.'
'Yang, Jimin'
'Wang, Ying'
'Zhang, Hongming'
'Gray, Thomas G.'
'Demissie, Temesgen'
'Maguire, John A.'
'Baumann, Frank'
'Klein, Axel'
'Sarkar, Biprajit'
'Kaim, Wolfgang'
'Lipscomb, William N.'

_publ_section_title
;
Chemistry of C-Trimethylsilyl-Substituted Heterocarboranes. 31. New Insights 
into Reaction Pathways of Carborane Ligand Systems: Synthetic, Structural, 
Spectroscopic, and Electrochemical Studies on Sandwich and Half-Sandwich 
Metallacarboranes of Iron, Cobalt, and Nickel
;
_journal_issue 9
_journal_name_full Organometallics
_journal_page_first 2177
_journal_page_last 2187
_journal_paper_doi 10.1021/om048982u
_journal_volume 24
_journal_year 2005
_chemical_formula_sum 'C22 H60 B8 Fe2 N2 Si4'
_chemical_formula_weight 663.26
_space_group_IT_number 14
_symmetry_cell_setting monoclinic
_symmetry_space_group_name_Hall '-P 2ybc'
_symmetry_space_group_name_H-M 'P 1 21/c 1'
_atom_sites_solution_hydrogens geom
_atom_sites_solution_primary direct
_atom_sites_solution_secondary difmap
_audit_creation_method SHELXL-97
_cell_angle_alpha 90.00
_cell_angle_beta 92.06(1)
_cell_angle_gamma 90.00
_cell_formula_units_Z 4
_cell_length_a 12.574(1)
_cell_length_b 16.472(1)
_cell_length_c 18.363(2)
_cell_measurement_reflns_used 39
_cell_measurement_temperature 228(2)
_cell_measurement_theta_max 10.0
_cell_measurement_theta_min 5.0
_cell_volume 3800.9(6)
_computing_cell_refinement 'Siemens XSCANS'
_computing_data_collection 'Siemens XSCANS'
_computing_data_reduction 'Siemens XSCANS'
_computing_molecular_graphics 'Siemens SHELXTL'
_computing_publication_material 'Siemens SHELXTL'
_computing_structure_refinement 'SHELXL-97 (Sheldrick, 1997)'
_computing_structure_solution 'SHELXS-97 (Sheldrick, 1990)'
_diffrn_ambient_temperature 228(2)
_diffrn_measured_fraction_theta_full 0.994
_diffrn_measured_fraction_theta_max 0.994
_diffrn_measurement_device_type 'Siemens P4'
_diffrn_measurement_method 'omega scans'
_diffrn_radiation_monochromator graphite
_diffrn_radiation_source 'fine-focus sealed tube'
_diffrn_radiation_type MoK\a
_diffrn_radiation_wavelength 0.71073
_diffrn_reflns_av_R_equivalents 0.026
_diffrn_reflns_av_sigmaI/netI 0.041
_diffrn_reflns_limit_h_max 13
_diffrn_reflns_limit_h_min 0
_diffrn_reflns_limit_k_max 17
_diffrn_reflns_limit_k_min 0
_diffrn_reflns_limit_l_max 19
_diffrn_reflns_limit_l_min -19
_diffrn_reflns_number 4887
_diffrn_reflns_theta_full 22.00
_diffrn_reflns_theta_max 22.00
_diffrn_reflns_theta_min 2.04
_diffrn_standards_decay_% 3.26
_diffrn_standards_interval_count 147
_diffrn_standards_number 3
_exptl_absorpt_coefficient_mu 0.905
_exptl_absorpt_correction_T_max 0.876
_exptl_absorpt_correction_T_min 0.742
_exptl_absorpt_correction_type psi-scan
_exptl_absorpt_process_details 'Siemens XEMP'
_exptl_crystal_colour dark-green
_exptl_crystal_density_diffrn 1.159
_exptl_crystal_density_method 'not measured'
_exptl_crystal_description plates
_exptl_crystal_F_000 1416
_exptl_crystal_size_max 0.35
_exptl_crystal_size_mid 0.30
_exptl_crystal_size_min 0.15
_refine_diff_density_max 0.286
_refine_diff_density_min -0.250
_refine_diff_density_rms 0.057
_refine_ls_extinction_coef 0.00142(17)
_refine_ls_extinction_expression Fc^*^=kFc[1+0.001xFc^2^\l^3^/sin(2\q)]^-1/4^
_refine_ls_extinction_method SHELXL
_refine_ls_goodness_of_fit_ref 1.075
_refine_ls_hydrogen_treatment mixed
_refine_ls_matrix_type full
_refine_ls_number_parameters 360
_refine_ls_number_reflns 4635
_refine_ls_number_restraints 0
_refine_ls_restrained_S_all 1.075
_refine_ls_R_factor_all 0.051
_refine_ls_R_factor_gt 0.037
_refine_ls_shift/su_max 0.002
_refine_ls_shift/su_mean 0.000
_refine_ls_structure_factor_coef Fsqd
_refine_ls_weighting_details 'calc w=1/[\s^2^(Fo^2^)+(0.0211P)^2^+5.7999P] where P=(Fo^2^+2Fc^2^)/3'
_refine_ls_weighting_scheme calc
_refine_ls_wR_factor_gt 0.084
_refine_ls_wR_factor_ref 0.090
_reflns_number_gt 3807
_reflns_number_total 4635
_reflns_threshold_expression >2sigma(I)
_cod_duplicate_entry 4060287
_cod_depositor_comments
;
The following automatic conversions were performed:
'_exptl_absorpt_correction_type' value 'psi scan' changed to 'psi-scan'
according to '/home/saulius/struct/CIF-dictionaries/cif_core.dic'
dictionary named 'cif_core.dic' version 2.4.1 from 2010-06-29.

Automatic conversion script
Id: cif_fix_enum 1527 2010-12-29 10:47:43Z saulius 
;
_cod_original_sg_symbol_H-M P2(1)/c
_cod_database_code 1100793

loop_
_symmetry_equiv_pos_as_xyz
'x, y, z'
'-x, y+1/2, -z+1/2'
'-x, -y, -z'
'x, -y-1/2, z-1/2'

loop_
_atom_site_label
_atom_site_type_symbol
_atom_site_fract_x
_atom_site_fract_y
_atom_site_fract_z
_atom_site_U_iso_or_equiv
_atom_site_adp_type
_atom_site_occupancy
_atom_site_symmetry_multiplicity
_atom_site_calc_flag
_atom_site_refinement_flags
_atom_site_disorder_assembly
_atom_site_disorder_group
Fe1 Fe 0.73819(4) 0.94669(3) 0.19113(3) 0.02561(16) Uani 1 1 d . . .
Fe2 Fe 0.73834(4) 1.01867(3) 0.06237(3) 0.02873(17) Uani 1 1 d . . .
Si1 Si 0.82445(10) 0.73621(8) 0.15495(6) 0.0458(3) Uani 1 1 d . . .
Si2 Si 0.93747(10) 0.84823(9) 0.33074(7) 0.0534(4) Uani 1 1 d . . .
Si3 Si 0.67281(10) 1.09418(8) 0.32953(6) 0.0429(3) Uani 1 1 d . . .
Si4 Si 0.53339(10) 0.87922(8) 0.33203(7) 0.0465(3) Uani 1 1 d . . .
C1 C 0.8377(3) 0.8472(2) 0.1787(2) 0.0333(9) Uani 1 1 d . . .
C2 C 0.8742(3) 0.8929(2) 0.2452(2) 0.0343(10) Uani 1 1 d . . .
B3 B 0.8930(3) 0.9853(3) 0.2282(3) 0.0385(12) Uani 1 1 d . . .
H3 H 0.9193 1.0326 0.2672 0.046 Uiso 1 1 calc R . .
B4 B 0.8773(3) 0.9943(3) 0.1384(2) 0.0320(11) Uani 1 1 d . . .
H4 H 0.8964 1.0524 0.1059 0.038 Uiso 1 1 d . . .
B5 B 0.8373(3) 0.9021(3) 0.1086(2) 0.0323(11) Uani 1 1 d . . .
H5 H 0.8288 0.8761 0.0513 0.039 Uiso 1 1 d . . .
B6 B 0.9490(4) 0.9101(3) 0.1697(2) 0.0399(12) Uani 1 1 d . . .
H6 H 1.0328 0.8963 0.1597 0.048 Uiso 1 1 calc R . .
C11 C 0.6462(3) 1.0196(2) 0.25416(19) 0.0283(9) Uani 1 1 d . . .
C12 C 0.6020(3) 0.9356(2) 0.25715(19) 0.0291(9) Uani 1 1 d . . .
B13 B 0.5763(3) 0.9000(3) 0.1794(2) 0.0312(10) Uani 1 1 d . . .
H13 H 0.5436 0.8396 0.1662 0.037 Uiso 1 1 calc R . .
B14 B 0.5979(3) 0.9752(3) 0.1215(2) 0.0298(10) Uani 1 1 d . . .
H14 H 0.5756 0.9740 0.0590 0.036 Uiso 1 1 d . . .
B15 B 0.6466(3) 1.0525(3) 0.1732(2) 0.0320(10) Uani 1 1 d . . .
H15 H 0.6609 1.1222 0.1599 0.038 Uiso 1 1 d . . .
B16 B 0.5314(3) 1.0012(3) 0.2005(2) 0.0338(11) Uani 1 1 d . . .
H16 H 0.4500 1.0253 0.2034 0.041 Uiso 1 1 calc R . .
C21 C 0.7110(4) 0.7248(3) 0.0879(2) 0.0565(13) Uani 1 1 d . . .
H21A H 0.6956 0.6682 0.0809 0.085 Uiso 1 1 calc R . .
H21B H 0.7293 0.7486 0.0423 0.085 Uiso 1 1 calc R . .
H21C H 0.6495 0.7517 0.1059 0.085 Uiso 1 1 calc R . .
C22 C 0.9490(4) 0.7033(3) 0.1102(3) 0.0717(16) Uani 1 1 d . . .
H22A H 0.9424 0.6474 0.0957 0.108 Uiso 1 1 calc R . .
H22B H 1.0087 0.7092 0.1438 0.108 Uiso 1 1 calc R . .
H22C H 0.9597 0.7363 0.0680 0.108 Uiso 1 1 calc R . .
C23 C 0.7989(5) 0.6648(3) 0.2314(3) 0.0840(19) Uani 1 1 d . . .
H23A H 0.7294 0.6748 0.2494 0.126 Uiso 1 1 calc R . .
H23B H 0.8514 0.6730 0.2700 0.126 Uiso 1 1 calc R . .
H23C H 0.8028 0.6099 0.2142 0.126 Uiso 1 1 calc R . .
C24 C 1.0350(5) 0.7689(4) 0.3037(3) 0.103(2) Uani 1 1 d . . .
H24A H 1.0656 0.7435 0.3466 0.154 Uiso 1 1 calc R . .
H24B H 1.0903 0.7937 0.2767 0.154 Uiso 1 1 calc R . .
H24C H 0.9991 0.7287 0.2739 0.154 Uiso 1 1 calc R . .
C25 C 1.0167(4) 0.9260(4) 0.3826(3) 0.093(2) Uani 1 1 d . . .
H25A H 0.9708 0.9695 0.3964 0.140 Uiso 1 1 calc R . .
H25B H 1.0712 0.9469 0.3525 0.140 Uiso 1 1 calc R . .
H25C H 1.0488 0.9017 0.4255 0.140 Uiso 1 1 calc R . .
C26 C 0.8404(4) 0.8038(3) 0.3935(3) 0.0764(17) Uani 1 1 d . . .
H26A H 0.8781 0.7778 0.4335 0.115 Uiso 1 1 calc R . .
H26B H 0.7970 0.7645 0.3677 0.115 Uiso 1 1 calc R . .
H26C H 0.7960 0.8460 0.4117 0.115 Uiso 1 1 calc R . .
C27 C 0.7616(4) 1.0531(4) 0.4045(3) 0.0732(16) Uani 1 1 d . . .
H27A H 0.8346 1.0617 0.3929 0.110 Uiso 1 1 calc R . .
H27B H 0.7488 0.9961 0.4100 0.110 Uiso 1 1 calc R . .
H27C H 0.7471 1.0806 0.4492 0.110 Uiso 1 1 calc R . .
C28 C 0.7431(4) 1.1834(3) 0.2917(3) 0.0687(15) Uani 1 1 d . . .
H28A H 0.7731 1.2155 0.3309 0.103 Uiso 1 1 calc R . .
H28B H 0.6936 1.2157 0.2632 0.103 Uiso 1 1 calc R . .
H28C H 0.7989 1.1649 0.2614 0.103 Uiso 1 1 calc R . .
C29 C 0.5419(4) 1.1282(3) 0.3645(3) 0.0623(14) Uani 1 1 d . . .
H29A H 0.5540 1.1664 0.4034 0.093 Uiso 1 1 calc R . .
H29B H 0.5040 1.0821 0.3823 0.093 Uiso 1 1 calc R . .
H29C H 0.5007 1.1534 0.3258 0.093 Uiso 1 1 calc R . .
C30 C 0.5579(4) 0.7682(3) 0.3211(3) 0.0731(16) Uani 1 1 d . . .
H30A H 0.6259 0.7601 0.3001 0.110 Uiso 1 1 calc R . .
H30B H 0.5032 0.7453 0.2896 0.110 Uiso 1 1 calc R . .
H30C H 0.5571 0.7422 0.3678 0.110 Uiso 1 1 calc R . .
C31 C 0.5664(5) 0.9068(4) 0.4288(2) 0.0773(17) Uani 1 1 d . . .
H31A H 0.5263 0.8732 0.4605 0.116 Uiso 1 1 calc R . .
H31B H 0.5489 0.9628 0.4367 0.116 Uiso 1 1 calc R . .
H31C H 0.6411 0.8987 0.4390 0.116 Uiso 1 1 calc R . .
C32 C 0.3870(4) 0.8982(4) 0.3185(3) 0.0774(17) Uani 1 1 d . . .
H32A H 0.3486 0.8645 0.3512 0.116 Uiso 1 1 calc R . .
H32B H 0.3653 0.8857 0.2691 0.116 Uiso 1 1 calc R . .
H32C H 0.3721 0.9542 0.3283 0.116 Uiso 1 1 calc R . .
N41 N 0.7552(2) 0.98390(19) -0.05319(15) 0.0319(7) Uani 1 1 d . . .
N42 N 0.7149(3) 1.14032(19) 0.01132(16) 0.0359(8) Uani 1 1 d . . .
C43 C 0.7157(3) 1.0542(3) -0.0969(2) 0.0422(11) Uani 1 1 d . . .
H43A H 0.6385 1.0533 -0.0998 0.051 Uiso 1 1 calc R . .
H43B H 0.7411 1.0501 -0.1460 0.051 Uiso 1 1 calc R . .
C44 C 0.7526(4) 1.1323(3) -0.0636(2) 0.0484(11) Uani 1 1 d . . .
H44A H 0.8297 1.1343 -0.0626 0.058 Uiso 1 1 calc R . .
H44B H 0.7259 1.1772 -0.0931 0.058 Uiso 1 1 calc R . .
C45 C 0.8678(3) 0.9676(3) -0.0701(2) 0.0475(12) Uani 1 1 d . . .
H45A H 0.8922 0.9202 -0.0442 0.071 Uiso 1 1 calc R . .
H45B H 0.9109 1.0133 -0.0556 0.071 Uiso 1 1 calc R . .
H45C H 0.8730 0.9588 -0.1216 0.071 Uiso 1 1 calc R . .
C46 C 0.6909(3) 0.9123(3) -0.0739(2) 0.0431(11) Uani 1 1 d . . .
H46A H 0.6172 0.9233 -0.0660 0.065 Uiso 1 1 calc R . .
H46B H 0.7137 0.8666 -0.0448 0.065 Uiso 1 1 calc R . .
H46C H 0.6999 0.9002 -0.1245 0.065 Uiso 1 1 calc R . .
C47 C 0.7772(4) 1.2051(3) 0.0490(3) 0.0586(13) Uani 1 1 d . . .
H47A H 0.8514 1.1915 0.0494 0.088 Uiso 1 1 calc R . .
H47B H 0.7546 1.2102 0.0982 0.088 Uiso 1 1 calc R . .
H47C H 0.7659 1.2556 0.0239 0.088 Uiso 1 1 calc R . .
C48 C 0.6012(3) 1.1646(3) 0.0090(2) 0.0492(12) Uani 1 1 d . . .
H48A H 0.5937 1.2167 -0.0141 0.074 Uiso 1 1 calc R . .
H48B H 0.5763 1.1677 0.0577 0.074 Uiso 1 1 calc R . .
H48C H 0.5601 1.1251 -0.0183 0.074 Uiso 1 1 calc R . .

loop_
_atom_site_aniso_label
_atom_site_aniso_U_11
_atom_site_aniso_U_22
_atom_site_aniso_U_33
_atom_site_aniso_U_23
_atom_site_aniso_U_13
_atom_site_aniso_U_12
Fe1 0.0226(3) 0.0321(3) 0.0222(3) 0.0028(2) 0.0015(2) 0.0005(2)
Fe2 0.0287(3) 0.0350(3) 0.0226(3) 0.0051(2) 0.0022(2) -0.0001(2)
Si1 0.0610(8) 0.0385(7) 0.0388(7) 0.0045(6) 0.0128(6) 0.0109(6)
Si2 0.0478(7) 0.0786(10) 0.0332(7) 0.0123(7) -0.0065(6) 0.0197(7)
Si3 0.0456(7) 0.0488(8) 0.0346(6) -0.0133(6) 0.0035(5) -0.0010(6)
Si4 0.0465(7) 0.0547(8) 0.0394(7) 0.0154(6) 0.0154(6) -0.0008(6)
C1 0.028(2) 0.043(3) 0.030(2) 0.0082(19) 0.0049(17) 0.0081(18)
C2 0.028(2) 0.048(3) 0.027(2) 0.0047(19) 0.0016(17) 0.0069(19)
B3 0.024(2) 0.056(3) 0.036(3) 0.002(2) -0.002(2) -0.004(2)
B4 0.021(2) 0.041(3) 0.035(3) 0.011(2) 0.0057(19) -0.001(2)
B5 0.028(2) 0.044(3) 0.025(2) 0.006(2) 0.0057(19) 0.008(2)
B6 0.029(3) 0.060(3) 0.031(3) 0.011(2) 0.003(2) -0.001(2)
C11 0.0225(19) 0.033(2) 0.029(2) 0.0016(18) 0.0007(16) 0.0027(17)
C12 0.024(2) 0.036(2) 0.027(2) 0.0052(18) 0.0038(16) 0.0004(17)
B13 0.026(2) 0.034(3) 0.033(3) -0.002(2) 0.0027(19) 0.000(2)
B14 0.024(2) 0.043(3) 0.023(2) -0.001(2) -0.0012(18) 0.003(2)
B15 0.026(2) 0.039(3) 0.031(2) 0.001(2) 0.0049(19) 0.003(2)
B16 0.026(2) 0.046(3) 0.030(2) 0.002(2) -0.001(2) 0.003(2)
C21 0.062(3) 0.050(3) 0.058(3) -0.014(2) 0.015(2) -0.006(2)
C22 0.082(4) 0.073(4) 0.060(3) -0.008(3) 0.008(3) 0.033(3)
C23 0.149(6) 0.044(3) 0.061(3) 0.012(3) 0.026(4) 0.010(3)
C24 0.092(4) 0.153(6) 0.062(4) 0.015(4) -0.014(3) 0.078(4)
C25 0.074(4) 0.133(6) 0.069(4) 0.013(4) -0.038(3) 0.003(4)
C26 0.094(4) 0.091(4) 0.044(3) 0.027(3) 0.004(3) 0.007(3)
C27 0.073(4) 0.100(4) 0.046(3) -0.016(3) -0.009(3) 0.001(3)
C28 0.077(4) 0.054(3) 0.076(4) -0.025(3) 0.010(3) -0.019(3)
C29 0.071(3) 0.068(4) 0.049(3) -0.015(3) 0.016(3) 0.009(3)
C30 0.095(4) 0.056(3) 0.070(4) 0.026(3) 0.012(3) -0.014(3)
C31 0.098(4) 0.092(4) 0.043(3) 0.019(3) 0.023(3) 0.012(4)
C32 0.050(3) 0.103(5) 0.082(4) 0.035(3) 0.032(3) -0.005(3)
N41 0.0323(18) 0.0380(19) 0.0255(17) 0.0033(15) 0.0028(14) -0.0020(15)
N42 0.044(2) 0.0311(19) 0.0325(19) 0.0019(15) -0.0021(15) -0.0062(16)
C43 0.048(3) 0.051(3) 0.028(2) 0.005(2) -0.0020(19) -0.001(2)
C44 0.060(3) 0.049(3) 0.037(2) 0.014(2) 0.005(2) -0.007(2)
C45 0.036(2) 0.075(3) 0.033(2) 0.004(2) 0.0116(19) 0.000(2)
C46 0.050(3) 0.048(3) 0.031(2) -0.009(2) 0.001(2) -0.004(2)
C47 0.080(4) 0.040(3) 0.055(3) 0.000(2) -0.006(3) -0.020(3)
C48 0.059(3) 0.039(3) 0.049(3) 0.012(2) 0.002(2) 0.012(2)

loop_
_atom_type_symbol
_atom_type_description
_atom_type_scat_dispersion_real
_atom_type_scat_dispersion_imag
_atom_type_scat_source
C C 0.0033 0.0016 'International Tables Vol C Tables 4.2.6.8 and 6.1.1.4'
H H 0.0000 0.0000 'International Tables Vol C Tables 4.2.6.8 and 6.1.1.4'
B B 0.0013 0.0007 'International Tables Vol C Tables 4.2.6.8 and 6.1.1.4'
Si Si 0.0817 0.0704 'International Tables Vol C Tables 4.2.6.8 and 6.1.1.4'
Fe Fe 0.3463 0.8444 'International Tables Vol C Tables 4.2.6.8 and 6.1.1.4'
N N 0.0061 0.0033 'International Tables Vol C Tables 4.2.6.8 and 6.1.1.4'

loop_
_geom_angle_atom_site_label_1
_geom_angle_atom_site_label_2
_geom_angle_atom_site_label_3
_geom_angle
_geom_angle_site_symmetry_1
_geom_angle_site_symmetry_3
_geom_angle_publ_flag
Cnt1 Fe1 Cnt2 174.4 . . y
C11 Fe1 C1 151.20(14) . . ?
C11 Fe1 B15 44.70(15) . . ?
C1 Fe1 B15 164.09(15) . . ?
C11 Fe1 B5 163.73(16) . . ?
C1 Fe1 B5 43.87(15) . . ?
B15 Fe1 B5 120.32(17) . . ?
C11 Fe1 B3 99.86(17) . . ?
C1 Fe1 B3 74.02(18) . . ?
B15 Fe1 B3 106.86(19) . . ?
B5 Fe1 B3 77.25(18) . . ?
C11 Fe1 C2 115.93(14) . . ?
C1 Fe1 C2 41.47(14) . . ?
B15 Fe1 C2 146.93(17) . . ?
B5 Fe1 C2 73.07(15) . . ?
B3 Fe1 C2 43.18(17) . . ?
C11 Fe1 C12 41.64(14) . . ?
C1 Fe1 C12 119.44(15) . . ?
B15 Fe1 C12 73.49(15) . . ?
B5 Fe1 C12 151.02(17) . . ?
B3 Fe1 C12 125.66(16) . . ?
C2 Fe1 C12 110.11(14) . . ?
C11 Fe1 B4 121.21(16) . . ?
C1 Fe1 B4 74.83(16) . . ?
B15 Fe1 B4 94.35(17) . . ?
B5 Fe1 B4 46.09(18) . . ?
B3 Fe1 B4 45.28(17) . . ?
C2 Fe1 B4 73.35(15) . . ?
C12 Fe1 B4 162.72(16) . . ?
C11 Fe1 B13 73.70(16) . . ?
C1 Fe1 B13 105.92(16) . . ?
B15 Fe1 B13 76.92(17) . . ?
B5 Fe1 B13 112.13(17) . . ?
B3 Fe1 B13 166.86(17) . . ?
C2 Fe1 B13 128.91(16) . . ?
C12 Fe1 B13 42.51(15) . . ?
B4 Fe1 B13 147.81(16) . . ?
C11 Fe1 B14 75.29(15) . . ?
C1 Fe1 B14 125.39(16) . . ?
B15 Fe1 B14 46.24(17) . . ?
B5 Fe1 B14 97.94(16) . . ?
B3 Fe1 B14 145.82(18) . . ?
C2 Fe1 B14 166.64(16) . . ?
C12 Fe1 B14 72.88(14) . . ?
B4 Fe1 B14 107.85(16) . . ?
B13 Fe1 B14 44.67(16) . . ?
C11 Fe1 Fe2 105.09(10) . . ?
C1 Fe1 Fe2 103.59(10) . . ?
B15 Fe1 Fe2 60.50(12) . . ?
B5 Fe1 Fe2 59.92(12) . . ?
B3 Fe1 Fe2 96.99(13) . . ?
C2 Fe1 Fe2 125.08(10) . . ?
C12 Fe1 Fe2 124.80(10) . . ?
B4 Fe1 Fe2 54.16(11) . . ?
B13 Fe1 Fe2 95.77(11) . . ?
B14 Fe1 Fe2 53.77(11) . . ?
N41 Fe2 B14 119.27(13) . . ?
N41 Fe2 N42 81.10(11) . . ?
B14 Fe2 N42 113.55(14) . . ?
N41 Fe2 B4 116.94(14) . . ?
B14 Fe2 B4 104.71(15) . . ?
N42 Fe2 B4 120.91(14) . . ?
N41 Fe2 B5 93.73(13) . . ?
B14 Fe2 B5 88.90(15) . . ?
N42 Fe2 B5 156.66(14) . . ?
B4 Fe2 B5 42.15(16) . . ?
N41 Fe2 B15 157.28(13) . . ?
B14 Fe2 B15 42.19(15) . . ?
N42 Fe2 B15 94.95(14) . . ?
B4 Fe2 B15 84.37(15) . . ?
B5 Fe2 B15 98.10(14) . . ?
N41 Fe2 Fe1 138.03(9) . . ?
B14 Fe2 Fe1 52.66(11) . . ?
N42 Fe2 Fe1 140.81(8) . . ?
B4 Fe2 Fe1 52.13(11) . . ?
B5 Fe2 Fe1 49.39(10) . . ?
B15 Fe2 Fe1 48.78(11) . . ?
C21 Si1 C23 106.6(3) . . ?
C21 Si1 C22 108.3(2) . . ?
C23 Si1 C22 108.4(3) . . ?
C21 Si1 C1 108.05(19) . . ?
C23 Si1 C1 116.9(2) . . ?
C22 Si1 C1 108.3(2) . . ?
C26 Si2 C25 107.7(3) . . ?
C26 Si2 C24 109.9(3) . . ?
C25 Si2 C24 105.8(3) . . ?
C26 Si2 C2 113.8(2) . . ?
C25 Si2 C2 111.0(2) . . ?
C24 Si2 C2 108.2(2) . . ?
C28 Si3 C27 106.4(3) . . ?
C28 Si3 C11 108.44(19) . . ?
C27 Si3 C11 113.2(2) . . ?
C28 Si3 C29 109.1(2) . . ?
C27 Si3 C29 111.4(2) . . ?
C11 Si3 C29 108.29(19) . . ?
C30 Si4 C31 108.0(2) . . ?
C30 Si4 C32 108.3(3) . . ?
C31 Si4 C32 105.6(3) . . ?
C30 Si4 C12 108.7(2) . . ?
C31 Si4 C12 118.7(2) . . ?
C32 Si4 C12 107.03(19) . . ?
C2 C1 B5 111.8(3) . . ?
C2 C1 B6 63.7(3) . . ?
B5 C1 B6 64.0(3) . . ?
C2 C1 Si1 134.4(3) . . ?
B5 C1 Si1 111.8(3) . . ?
B6 C1 Si1 128.0(3) . . ?
C2 C1 Fe1 71.4(2) . . ?
B5 C1 Fe1 69.7(2) . . ?
B6 C1 Fe1 91.7(2) . . ?
Si1 C1 Fe1 137.8(2) . . ?
C1 C2 B3 111.7(3) . . ?
C1 C2 B6 65.5(3) . . ?
B3 C2 B6 65.9(3) . . ?
C1 C2 Si2 126.4(3) . . ?
B3 C2 Si2 118.8(3) . . ?
B6 C2 Si2 120.5(3) . . ?
C1 C2 Fe1 67.14(19) . . ?
B3 C2 Fe1 68.3(2) . . ?
B6 C2 Fe1 90.5(2) . . ?
Si2 C2 Fe1 148.8(2) . . ?
C2 B3 B4 105.7(4) . . ?
C2 B3 B6 61.2(3) . . ?
B4 B3 B6 60.2(3) . . ?
C2 B3 Fe1 68.5(2) . . ?
B4 B3 Fe1 68.6(2) . . ?
B6 B3 Fe1 88.6(3) . . ?
B3 B4 B5 105.4(3) . . ?
B3 B4 B6 63.9(3) . . ?
B5 B4 B6 62.2(3) . . ?
B3 B4 Fe1 66.1(2) . . ?
B5 B4 Fe1 65.5(2) . . ?
B6 B4 Fe1 89.0(2) . . ?
B3 B4 Fe2 134.4(3) . . ?
B5 B4 Fe2 75.0(2) . . ?
B6 B4 Fe2 137.2(3) . . ?
Fe1 B4 Fe2 73.71(13) . . ?
C1 B5 B4 105.1(3) . . ?
C1 B5 B6 63.0(3) . . ?
B4 B5 B6 60.4(3) . . ?
C1 B5 Fe1 66.4(2) . . ?
B4 B5 Fe1 68.4(2) . . ?
B6 B5 Fe1 89.7(2) . . ?
C1 B5 Fe2 136.7(3) . . ?
B4 B5 Fe2 62.8(2) . . ?
B6 B5 Fe2 123.2(3) . . ?
Fe1 B5 Fe2 70.69(13) . . ?
C2 B6 B4 96.0(3) . . ?
C2 B6 C1 50.8(2) . . ?
B4 B6 C1 95.5(3) . . ?
C2 B6 B5 93.1(3) . . ?
B4 B6 B5 57.4(3) . . ?
C1 B6 B5 53.0(2) . . ?
C2 B6 B3 52.9(2) . . ?
B4 B6 B3 55.9(3) . . ?
C1 B6 B3 91.1(3) . . ?
B5 B6 B3 96.4(3) . . ?
C12 C11 B15 111.4(3) . . ?
C12 C11 B16 63.8(2) . . ?
B15 C11 B16 63.8(2) . . ?
C12 C11 Si3 129.6(3) . . ?
B15 C11 Si3 117.6(3) . . ?
B16 C11 Si3 130.8(3) . . ?
C12 C11 Fe1 72.4(2) . . ?
B15 C11 Fe1 69.5(2) . . ?
B16 C11 Fe1 93.0(2) . . ?
Si3 C11 Fe1 135.37(19) . . ?
C11 C12 B13 112.2(3) . . ?
C11 C12 B16 65.2(2) . . ?
B13 C12 B16 66.4(3) . . ?
C11 C12 Si4 131.4(3) . . ?
B13 C12 Si4 113.2(3) . . ?
B16 C12 Si4 120.5(2) . . ?
C11 C12 Fe1 66.01(19) . . ?
B13 C12 Fe1 70.0(2) . . ?
B16 C12 Fe1 90.5(2) . . ?
Si4 C12 Fe1 148.0(2) . . ?
C12 B13 B14 105.8(3) . . ?
C12 B13 B16 61.0(2) . . ?
B14 B13 B16 60.6(3) . . ?
C12 B13 Fe1 67.5(2) . . ?
B14 B13 Fe1 68.1(2) . . ?
B16 B13 Fe1 87.2(2) . . ?
B13 B14 B15 105.4(3) . . ?
B13 B14 B16 63.8(3) . . ?
B15 B14 B16 61.6(2) . . ?
B13 B14 Fe1 67.2(2) . . ?
B15 B14 Fe1 64.2(2) . . ?
B16 B14 Fe1 88.1(2) . . ?
B13 B14 Fe2 134.7(3) . . ?
B15 B14 Fe2 75.7(2) . . ?
B16 B14 Fe2 137.3(3) . . ?
Fe1 B14 Fe2 73.57(13) . . ?
C11 B15 B14 104.9(3) . . ?
C11 B15 B16 62.6(2) . . ?
B14 B15 B16 60.9(3) . . ?
C11 B15 Fe1 65.8(2) . . ?
B14 B15 Fe1 69.5(2) . . ?
B16 B15 Fe1 90.6(2) . . ?
C11 B15 Fe2 136.3(3) . . ?
B14 B15 Fe2 62.1(2) . . ?
B16 B15 Fe2 123.0(3) . . ?
Fe1 B15 Fe2 70.72(13) . . ?
C12 B16 C11 51.0(2) . . ?
C12 B16 B14 95.5(3) . . ?
C11 B16 B14 95.7(3) . . ?
C12 B16 B15 93.5(3) . . ?
C11 B16 B15 53.6(2) . . ?
B14 B16 B15 57.4(2) . . ?
C12 B16 B13 52.6(2) . . ?
C11 B16 B13 91.3(3) . . ?
B14 B16 B13 55.6(2) . . ?
B15 B16 B13 96.6(3) . . ?
C46 N41 C43 108.4(3) . . ?
C46 N41 C45 108.7(3) . . ?
C43 N41 C45 109.3(3) . . ?
C46 N41 Fe2 112.6(2) . . ?
C43 N41 Fe2 105.9(2) . . ?
C45 N41 Fe2 111.8(2) . . ?
C44 N42 C47 108.6(3) . . ?
C44 N42 C48 109.8(3) . . ?
C47 N42 C48 108.2(3) . . ?
C44 N42 Fe2 105.6(2) . . ?
C47 N42 Fe2 113.1(2) . . ?
C48 N42 Fe2 111.6(2) . . ?
N41 C43 C44 111.0(3) . . ?
N42 C44 C43 110.7(3) . . ?

loop_
_geom_bond_atom_site_label_1
_geom_bond_atom_site_label_2
_geom_bond_distance
_geom_bond_site_symmetry_2
_geom_bond_publ_flag
Fe1 Cnt1 1.643 . y
Fe1 C1 2.079(4) . y
Fe1 C2 2.138(4) . y
Fe1 B3 2.136(4) . y
Fe1 B4 2.175(4) . y
Fe1 B5 2.128(4) . y
Fe1 Cnt2 1.647 . y
Fe1 C11 2.053(4) . y
Fe1 C12 2.141(4) . y
Fe1 B13 2.179(4) . y
Fe1 B14 2.192(4) . y
Fe1 B15 2.108(5) . y
Fe1 Fe2 2.6450(7) . ?
Fe2 N41 2.215(3) . ?
Fe2 B14 2.224(4) . ?
Fe2 N42 2.227(3) . ?
Fe2 B4 2.234(4) . ?
Fe2 B5 2.425(4) . ?
Fe2 B15 2.439(4) . ?
Si1 C21 1.860(5) . ?
Si1 C23 1.868(5) . ?
Si1 C22 1.875(5) . ?
Si1 C1 1.886(4) . ?
Si2 C26 1.859(5) . ?
Si2 C25 1.863(6) . ?
Si2 C24 1.871(5) . ?
Si2 C2 1.884(4) . ?
Si3 C28 1.862(5) . ?
Si3 C27 1.868(5) . ?
Si3 C11 1.872(4) . ?
Si3 C29 1.874(5) . ?
Si4 C30 1.866(5) . ?
Si4 C31 1.867(5) . ?
Si4 C32 1.875(5) . ?
Si4 C12 1.893(4) . ?
C1 C2 1.494(5) . ?
C1 B5 1.572(6) . ?
C1 B6 1.754(6) . ?
C2 B3 1.573(6) . ?
C2 B6 1.728(6) . ?
B3 B4 1.660(6) . ?
B3 B6 1.800(7) . ?
B4 B5 1.685(7) . ?
B4 B6 1.740(6) . ?
B5 B6 1.770(6) . ?
C11 C12 1.493(5) . ?
C11 B15 1.583(6) . ?
C11 B16 1.746(5) . ?
C12 B13 1.567(6) . ?
C12 B16 1.725(5) . ?
B13 B14 1.661(6) . ?
B13 B16 1.807(6) . ?
B14 B15 1.690(6) . ?
B14 B16 1.754(6) . ?
B15 B16 1.765(6) . ?
N41 C46 1.472(5) . ?
N41 C43 1.485(5) . ?
N41 C45 1.485(5) . ?
N42 C44 1.478(5) . ?
N42 C47 1.481(5) . ?
N42 C48 1.483(5) . ?
C43 C44 1.490(6) . ?
